data_7249477
loop_
_publ_author_name
'Boruah, Tribani'
'Ishizeki, Ren'
'Roldan, Alberto'
'Melen, Rebecca L.'
'Wirth, Thomas'

_publ_section_title
;
 Flow electrosynthesis of phosphinamides and phosphoramidates through P--N
 coupling
;
_journal_issue 23
_journal_name_full 'Green Chemistry'
_journal_page_first 11722
_journal_page_last 11727
_journal_paper_doi 10.1039/D4GC04450A
_journal_volume 26
_journal_year 2024
_chemical_formula_sum 'C18 H16 N O P'
_chemical_formula_weight 293.29
_space_group_crystal_system orthorhombic
_space_group_IT_number 29
_space_group_name_Hall 'P 2c -2ac'
_space_group_name_H-M_alt 'P c a 21'
_atom_sites_solution_hydrogens geom
_audit_creation_method SHELXL-2018/1
_audit_update_record
;
2024-07-03 deposited with the CCDC.	2024-10-18 downloaded from the CCDC.
;
_cell_angle_alpha 90
_cell_angle_beta 90
_cell_angle_gamma 90
_cell_formula_units_Z 4
_cell_length_a 16.9837(12)
_cell_length_b 9.6048(6)
_cell_length_c 9.6892(7)
_cell_measurement_reflns_used 2852
_cell_measurement_temperature 296(2)
_cell_measurement_theta_max 25.4880
_cell_measurement_theta_min 4.1500
_cell_volume 1580.55(19)
_computing_cell_refinement 'CrysAlisPro 1.171.42.90a (Rigaku OD, 2023)'
_computing_data_collection 'CrysAlisPro 1.171.42.90a (Rigaku OD, 2023)'
_computing_data_reduction 'CrysAlisPro 1.171.42.90a (Rigaku OD, 2023)'
_computing_structure_refinement 'SHELXL-2018/1 (Sheldrick, 2018)'
_computing_structure_solution SHELXT
_diffrn_ambient_temperature 296(2)
_diffrn_measured_fraction_theta_full 0.996
_diffrn_measured_fraction_theta_max 0.882
_diffrn_measurement_device_type 'SuperNova, Dual, Cu at home/near, Atlas'
_diffrn_measurement_method '\w scans'
_diffrn_radiation_type MoK\a
_diffrn_radiation_wavelength 0.71073
_diffrn_reflns_av_R_equivalents 0.0259
_diffrn_reflns_av_unetI/netI 0.0336
_diffrn_reflns_Laue_measured_fraction_full 0.996
_diffrn_reflns_Laue_measured_fraction_max 0.882
_diffrn_reflns_limit_h_max 21
_diffrn_reflns_limit_h_min -19
_diffrn_reflns_limit_k_max 11
_diffrn_reflns_limit_k_min -13
_diffrn_reflns_limit_l_max 13
_diffrn_reflns_limit_l_min -13
_diffrn_reflns_number 7472
_diffrn_reflns_point_group_measured_fraction_full 0.847
_diffrn_reflns_point_group_measured_fraction_max 0.724
_diffrn_reflns_theta_full 25.242
_diffrn_reflns_theta_max 29.483
_diffrn_reflns_theta_min 3.832
_exptl_absorpt_coefficient_mu 0.172
_exptl_absorpt_correction_T_max 1.000
_exptl_absorpt_correction_T_min 0.525
_exptl_absorpt_correction_type gaussian
_exptl_absorpt_process_details
;
CrysAlisPro 1.171.42.90a (Rigaku Oxford Diffraction, 2023)
Numerical absorption correction based on gaussian integration over
a multifaceted crystal model
Empirical absorption correction using spherical harmonics,
implemented in SCALE3 ABSPACK scaling algorithm.
;
_exptl_crystal_colour colourless
_exptl_crystal_density_diffrn 1.233
_exptl_crystal_description block
_exptl_crystal_F_000 616
_exptl_crystal_size_max 0.500
_exptl_crystal_size_mid 0.370
_exptl_crystal_size_min 0.290
_refine_diff_density_max 0.190
_refine_diff_density_min -0.261
_refine_diff_density_rms 0.036
_refine_ls_abs_structure_details
;
 Flack x determined using 674 quotients [(I+)-(I-)]/[(I+)+(I-)]
 (Parsons, Flack and Wagner, Acta Cryst. B69 (2013) 249-259).
;
_refine_ls_abs_structure_Flack 0.05(6)
_refine_ls_extinction_method none
_refine_ls_goodness_of_fit_ref 1.086
_refine_ls_hydrogen_treatment constr
_refine_ls_matrix_type full
_refine_ls_number_parameters 190
_refine_ls_number_reflns 3179
_refine_ls_number_restraints 1
_refine_ls_restrained_S_all 1.085
_refine_ls_R_factor_all 0.0707
_refine_ls_R_factor_gt 0.0454
_refine_ls_shift/su_max 0.000
_refine_ls_shift/su_mean 0.000
_refine_ls_structure_factor_coef Fsqd
_refine_ls_weighting_details 'w=1/[\s^2^(Fo^2^)+(0.0371P)^2^+0.2447P] where P=(Fo^2^+2Fc^2^)/3'
_refine_ls_weighting_scheme calc
_refine_ls_wR_factor_gt 0.0927
_refine_ls_wR_factor_ref 0.1071
_reflns_Friedel_coverage 0.554
_reflns_Friedel_fraction_full 0.677
_reflns_Friedel_fraction_max 0.548
_reflns_number_gt 2320
_reflns_number_total 3179
_reflns_threshold_expression 'I > 2\s(I)'
_cod_data_source_file d4gc04450a2.cif
_cod_data_source_block rm2343
_cod_depositor_comments 'Adding full bibliography for 7249476--7249480.cif.'
_cod_database_code 7249477
_shelx_shelxl_version_number 2018/1
_shelx_space_group_comment
;
The symmetry employed for this shelxl refinement is uniquely defined
by the following loop, which should always be used as a source of
symmetry information in preference to the above space-group names.
They are only intended as comments.
;
_shelx_estimated_absorpt_t_min 0.919
_shelx_estimated_absorpt_t_max 0.952

loop_
_space_group_symop_operation_xyz
'x, y, z'
'-x, -y, z+1/2'
'x+1/2, -y, z'
'-x+1/2, y, z+1/2'

loop_
_atom_site_label
_atom_site_type_symbol
_atom_site_fract_x
_atom_site_fract_y
_atom_site_fract_z
_atom_site_U_iso_or_equiv
_atom_site_adp_type
_atom_site_occupancy
_atom_site_site_symmetry_order
_atom_site_calc_flag
_atom_site_refinement_flags_posn
_atom_site_refinement_flags_adp
_atom_site_refinement_flags_occupancy
_atom_site_disorder_assembly
_atom_site_disorder_group
C1 C 0.32681(19) 0.2510(3) 0.4319(4) 0.0569(8) Uani 1 1 d . . . . .
C2 C 0.3732(2) 0.1956(4) 0.5359(6) 0.0806(13) Uani 1 1 d . . . . .
H2 H 0.379994 0.243946 0.618175 0.097 Uiso 1 1 calc R U . . .
C3 C 0.4095(2) 0.0674(5) 0.5168(7) 0.0970(18) Uani 1 1 d . . . . .
H3 H 0.440289 0.030183 0.587039 0.116 Uiso 1 1 calc R U . . .
C4 C 0.4007(3) -0.0045(4) 0.3968(8) 0.101(2) Uani 1 1 d . . . . .
H4 H 0.426284 -0.089117 0.384190 0.122 Uiso 1 1 calc R U . . .
C5 C 0.3536(3) 0.0492(4) 0.2945(6) 0.0882(14) Uani 1 1 d . . . . .
H5 H 0.346734 -0.000406 0.212915 0.106 Uiso 1 1 calc R U . . .
C6 C 0.3159(2) 0.1771(3) 0.3115(4) 0.0671(11) Uani 1 1 d . . . . .
H6 H 0.283612 0.212143 0.242171 0.081 Uiso 1 1 calc R U . . .
C7 C 0.23381(19) 0.6314(3) 0.5233(4) 0.0569(9) Uani 1 1 d . . . . .
C8 C 0.1593(2) 0.6191(5) 0.5790(6) 0.0848(12) Uani 1 1 d . . . . .
H8 H 0.147425 0.544570 0.636599 0.102 Uiso 1 1 calc R U . . .
C9 C 0.1025(2) 0.7173(6) 0.5492(6) 0.0989(15) Uani 1 1 d . . . . .
H9 H 0.052081 0.706893 0.585227 0.119 Uiso 1 1 calc R U . . .
C10 C 0.1191(3) 0.8290(5) 0.4681(6) 0.0945(17) Uani 1 1 d . . . . .
H10 H 0.080849 0.896126 0.450988 0.113 Uiso 1 1 calc R U . . .
C11 C 0.1921(3) 0.8416(4) 0.4124(8) 0.114(2) Uani 1 1 d . . . . .
H11 H 0.203605 0.916745 0.355337 0.137 Uiso 1 1 calc R U . . .
C12 C 0.2495(2) 0.7432(4) 0.4399(6) 0.0902(14) Uani 1 1 d . . . . .
H12 H 0.299371 0.753091 0.401399 0.108 Uiso 1 1 calc R U . . .
C13 C 0.40152(18) 0.5726(3) 0.5389(3) 0.0534(8) Uani 1 1 d . . . . .
C14 C 0.4332(2) 0.6531(4) 0.6436(5) 0.0713(10) Uani 1 1 d . . . . .
H14 H 0.405071 0.665741 0.724909 0.086 Uiso 1 1 calc R U . . .
C15 C 0.5059(3) 0.7145(5) 0.6288(6) 0.0910(15) Uani 1 1 d . . . . .
H15 H 0.526360 0.768796 0.699739 0.109 Uiso 1 1 calc R U . . .
C16 C 0.5482(3) 0.6960(5) 0.5098(7) 0.0918(16) Uani 1 1 d . . . . .
H16 H 0.597228 0.737838 0.499588 0.110 Uiso 1 1 calc R U . . .
C17 C 0.5182(2) 0.6162(4) 0.4071(6) 0.0845(13) Uani 1 1 d . . . . .
H17 H 0.547452 0.602601 0.327154 0.101 Uiso 1 1 calc R U . . .
C18 C 0.4444(2) 0.5544(4) 0.4189(4) 0.0663(9) Uani 1 1 d . . . . .
H18 H 0.424119 0.501299 0.346900 0.080 Uiso 1 1 calc R U . . .
N1 N 0.28857(16) 0.3818(3) 0.4447(3) 0.0580(7) Uani 1 1 d . . . . .
H1 H 0.253507 0.401649 0.383791 0.070 Uiso 1 1 calc R U . . .
O1 O 0.29805(17) 0.4468(3) 0.7093(3) 0.0791(8) Uani 1 1 d . . . . .
P1 P 0.30499(5) 0.49923(9) 0.56530(13) 0.0534(2) Uani 1 1 d . . . . .

loop_
_atom_site_aniso_label
_atom_site_aniso_U_11
_atom_site_aniso_U_22
_atom_site_aniso_U_33
_atom_site_aniso_U_23
_atom_site_aniso_U_13
_atom_site_aniso_U_12
C1 0.0483(17) 0.0473(16) 0.075(2) 0.0007(19) 0.0040(19) -0.0068(14)
C2 0.069(2) 0.066(2) 0.106(4) 0.007(2) -0.018(3) -0.0009(18)
C3 0.066(3) 0.068(2) 0.158(6) 0.027(3) -0.013(3) 0.000(2)
C4 0.068(3) 0.051(2) 0.184(7) 0.010(3) 0.018(4) 0.001(2)
C5 0.088(3) 0.057(2) 0.119(4) -0.016(3) 0.023(3) -0.008(2)
C6 0.067(2) 0.0520(19) 0.082(3) -0.009(2) 0.015(2) -0.0061(16)
C7 0.0500(19) 0.0592(17) 0.061(2) -0.0224(18) 0.0071(16) -0.0089(14)
C8 0.059(2) 0.104(3) 0.091(3) -0.004(3) 0.019(2) -0.008(2)
C9 0.053(2) 0.136(4) 0.109(4) -0.030(4) 0.016(3) 0.002(2)
C10 0.060(3) 0.085(3) 0.139(5) -0.046(3) -0.005(3) 0.015(2)
C11 0.072(3) 0.067(2) 0.203(7) 0.012(4) 0.014(4) 0.011(2)
C12 0.057(2) 0.067(2) 0.146(4) 0.016(3) 0.021(3) 0.0048(19)
C13 0.0538(18) 0.0541(16) 0.052(2) 0.0002(17) -0.0061(16) 0.0007(14)
C14 0.069(2) 0.076(2) 0.069(2) -0.012(2) -0.012(2) -0.0059(19)
C15 0.077(3) 0.078(3) 0.118(4) -0.004(3) -0.041(3) -0.010(2)
C16 0.057(3) 0.072(2) 0.146(5) 0.012(3) -0.009(3) -0.006(2)
C17 0.068(3) 0.085(3) 0.101(4) 0.012(3) 0.021(3) 0.000(2)
C18 0.064(2) 0.072(2) 0.063(2) -0.001(2) 0.003(2) -0.0022(17)
N1 0.0614(17) 0.0530(14) 0.0595(19) -0.0079(15) -0.0113(15) 0.0037(12)
O1 0.098(2) 0.0890(18) 0.0500(14) 0.0033(16) 0.0099(14) -0.0181(15)
P1 0.0600(5) 0.0573(4) 0.0428(4) -0.0047(4) 0.0023(5) -0.0090(4)

loop_
_atom_type_symbol
_atom_type_description
_atom_type_scat_dispersion_real
_atom_type_scat_dispersion_imag
_atom_type_scat_source
C C 0.0033 0.0016 'International Tables Vol C Tables 4.2.6.8 and 6.1.1.4'
H H 0.0000 0.0000 'International Tables Vol C Tables 4.2.6.8 and 6.1.1.4'
N N 0.0061 0.0033 'International Tables Vol C Tables 4.2.6.8 and 6.1.1.4'
O O 0.0106 0.0060 'International Tables Vol C Tables 4.2.6.8 and 6.1.1.4'
P P 0.1023 0.0942 'International Tables Vol C Tables 4.2.6.8 and 6.1.1.4'

loop_
_geom_angle_atom_site_label_1
_geom_angle_atom_site_label_2
_geom_angle_atom_site_label_3
_geom_angle
_geom_angle_site_symmetry_1
_geom_angle_site_symmetry_3
_geom_angle_publ_flag
C6 C1 C2 119.6(3) . . ?
C6 C1 N1 117.9(3) . . ?
C2 C1 N1 122.4(4) . . ?
C1 C2 C3 119.7(5) . . ?
C1 C2 H2 120.1 . . ?
C3 C2 H2 120.1 . . ?
C4 C3 C2 121.0(5) . . ?
C4 C3 H3 119.5 . . ?
C2 C3 H3 119.5 . . ?
C3 C4 C5 119.4(4) . . ?
C3 C4 H4 120.3 . . ?
C5 C4 H4 120.3 . . ?
C4 C5 C6 120.8(5) . . ?
C4 C5 H5 119.6 . . ?
C6 C5 H5 119.6 . . ?
C1 C6 C5 119.5(4) . . ?
C1 C6 H6 120.3 . . ?
C5 C6 H6 120.3 . . ?
C12 C7 C8 118.4(4) . . ?
C12 C7 P1 123.7(3) . . ?
C8 C7 P1 117.9(3) . . ?
C9 C8 C7 120.1(5) . . ?
C9 C8 H8 120.0 . . ?
C7 C8 H8 120.0 . . ?
C10 C9 C8 121.0(4) . . ?
C10 C9 H9 119.5 . . ?
C8 C9 H9 119.5 . . ?
C11 C10 C9 119.3(4) . . ?
C11 C10 H10 120.4 . . ?
C9 C10 H10 120.4 . . ?
C10 C11 C12 120.4(5) . . ?
C10 C11 H11 119.8 . . ?
C12 C11 H11 119.8 . . ?
C7 C12 C11 120.8(4) . . ?
C7 C12 H12 119.6 . . ?
C11 C12 H12 119.6 . . ?
C18 C13 C14 118.8(3) . . ?
C18 C13 P1 123.3(3) . . ?
C14 C13 P1 117.9(3) . . ?
C15 C14 C13 120.8(4) . . ?
C15 C14 H14 119.6 . . ?
C13 C14 H14 119.6 . . ?
C16 C15 C14 120.1(4) . . ?
C16 C15 H15 119.9 . . ?
C14 C15 H15 119.9 . . ?
C17 C16 C15 119.6(4) . . ?
C17 C16 H16 120.2 . . ?
C15 C16 H16 120.2 . . ?
C16 C17 C18 121.3(5) . . ?
C16 C17 H17 119.3 . . ?
C18 C17 H17 119.3 . . ?
C13 C18 C17 119.3(4) . . ?
C13 C18 H18 120.4 . . ?
C17 C18 H18 120.4 . . ?
C1 N1 P1 126.2(3) . . ?
C1 N1 H1 116.9 . . ?
P1 N1 H1 116.9 . . ?
O1 P1 N1 114.82(17) . . ?
O1 P1 C7 113.41(18) . . ?
N1 P1 C7 102.05(14) . . ?
O1 P1 C13 109.73(16) . . ?
N1 P1 C13 108.72(15) . . ?
C7 P1 C13 107.64(15) . . ?

loop_
_geom_bond_atom_site_label_1
_geom_bond_atom_site_label_2
_geom_bond_distance
_geom_bond_site_symmetry_2
_geom_bond_publ_flag
C1 C6 1.378(5) . ?
C1 C2 1.385(6) . ?
C1 N1 1.420(4) . ?
C2 C3 1.389(6) . ?
C2 H2 0.9300 . ?
C3 C4 1.360(7) . ?
C3 H3 0.9300 . ?
C4 C5 1.374(7) . ?
C4 H4 0.9300 . ?
C5 C6 1.395(5) . ?
C5 H5 0.9300 . ?
C6 H6 0.9300 . ?
C7 C12 1.371(5) . ?
C7 C8 1.380(5) . ?
C7 P1 1.799(3) . ?
C8 C9 1.380(7) . ?
C8 H8 0.9300 . ?
C9 C10 1.360(7) . ?
C9 H9 0.9300 . ?
C10 C11 1.358(6) . ?
C10 H10 0.9300 . ?
C11 C12 1.384(6) . ?
C11 H11 0.9300 . ?
C12 H12 0.9300 . ?
C13 C18 1.382(5) . ?
C13 C14 1.384(5) . ?
C13 P1 1.803(3) . ?
C14 C15 1.375(6) . ?
C14 H14 0.9300 . ?
C15 C16 1.370(7) . ?
C15 H15 0.9300 . ?
C16 C17 1.355(7) . ?
C16 H16 0.9300 . ?
C17 C18 1.392(5) . ?
C17 H17 0.9300 . ?
C18 H18 0.9300 . ?
N1 P1 1.647(3) . ?
N1 H1 0.8600 . ?
O1 P1 1.488(3) . ?
